data_4127141
loop_
_publ_author_name
'Paul, Mithun'
'Chakraborty, Shaunak'
'Desiraju, Gautam R.'

_publ_section_title
;
 Six-component Molecular Solids, ABC[D1-(x+y)ExFy]2.
;
_journal_name_full 'Journal of the American Chemical Society'
_journal_paper_doi 10.1021/jacs.7b12501
_journal_year 2018
_chemical_formula_moiety 'C10 H8 N2, C8 H12 N2, 2(C6 H5 Cl O2)'
_chemical_formula_sum 'C30 H30 Cl2 N4 O4'
_chemical_formula_weight 581.48
_chemical_name_systematic
;
 ?
;
_space_group_crystal_system monoclinic
_space_group_IT_number 14
_space_group_name_Hall '-P 2ybc'
_space_group_name_H-M_alt 'P 1 21/c 1'
_symmetry_space_group_name_Hall '-P 2ybc'
_symmetry_space_group_name_H-M 'P 1 21/c 1'
_atom_sites_solution_hydrogens geom
_audit_creation_method SHELXL-2013
_cell_angle_alpha 90
_cell_angle_beta 132.84(3)
_cell_angle_gamma 90
_cell_formula_units_Z 2
_cell_length_a 7.970(5)
_cell_length_b 20.888(13)
_cell_length_c 11.680(6)
_cell_measurement_reflns_used 2526
_cell_measurement_temperature 293(2)
_cell_measurement_theta_max 33.6
_cell_measurement_theta_min 2.6
_cell_volume 1425.8(16)
_computing_structure_refinement 'SHELXL-2013 (Sheldrick, 2013)'
_diffrn_ambient_temperature 293(2)
_diffrn_measured_fraction_theta_full 0.999
_diffrn_measured_fraction_theta_max 0.999
_diffrn_measurement_device_type CCD
_diffrn_radiation_type MoK\a
_diffrn_radiation_wavelength 0.71073
_diffrn_reflns_av_R_equivalents 0.1297
_diffrn_reflns_av_unetI/netI 0.0815
_diffrn_reflns_Laue_measured_fraction_full 0.999
_diffrn_reflns_Laue_measured_fraction_max 0.999
_diffrn_reflns_limit_h_max 10
_diffrn_reflns_limit_h_min -10
_diffrn_reflns_limit_k_max 27
_diffrn_reflns_limit_k_min -27
_diffrn_reflns_limit_l_max 15
_diffrn_reflns_limit_l_min -15
_diffrn_reflns_number 14958
_diffrn_reflns_point_group_measured_fraction_full 0.999
_diffrn_reflns_point_group_measured_fraction_max 0.999
_diffrn_reflns_theta_full 25.242
_diffrn_reflns_theta_max 27.499
_diffrn_reflns_theta_min 1.950
_exptl_absorpt_coefficient_mu 0.270
_exptl_crystal_density_diffrn 1.354
_exptl_crystal_description block
_exptl_crystal_F_000 608
_exptl_crystal_size_max 0.460
_exptl_crystal_size_mid 0.190
_exptl_crystal_size_min 0.120
_refine_diff_density_max 0.227
_refine_diff_density_min -0.256
_refine_diff_density_rms 0.054
_refine_ls_extinction_method none
_refine_ls_goodness_of_fit_ref 0.930
_refine_ls_hydrogen_treatment constr
_refine_ls_matrix_type full
_refine_ls_number_parameters 183
_refine_ls_number_reflns 3276
_refine_ls_number_restraints 0
_refine_ls_restrained_S_all 0.930
_refine_ls_R_factor_all 0.1109
_refine_ls_R_factor_gt 0.0720
_refine_ls_shift/su_max 0.001
_refine_ls_shift/su_mean 0.000
_refine_ls_structure_factor_coef Fsqd
_refine_ls_weighting_details
;
 w=1/[\s^2^(Fo^2^)+(0.2000P)^2^]
 where P=(Fo^2^+2Fc^2^)/3
;
_refine_ls_weighting_scheme calc
_refine_ls_wR_factor_gt 0.2367
_refine_ls_wR_factor_ref 0.2787
_reflns_Friedel_coverage 0.000
_reflns_number_gt 2233
_reflns_number_total 3276
_reflns_threshold_expression 'I > 2\s(I)'
_cod_data_source_file ja7b12501_si_003.cif
_cod_data_source_block T1
_cod_original_cell_volume 1425.8(15)
_cod_database_code 4127141
_shelx_space_group_comment
;
The symmetry employed for this shelxl refinement is uniquely defined
by the following loop, which should always be used as a source of
symmetry information in preference to the above space-group names.
They are only intended as comments.
;
_shelx_estimated_absorpt_t_min 0.886
_shelx_estimated_absorpt_t_max 0.968
_shelxl_version_number 2013-2

loop_
_space_group_symop_operation_xyz
'x, y, z'
'-x, y+1/2, -z+1/2'
'-x, -y, -z'
'x, -y-1/2, z-1/2'

loop_
_atom_site_label
_atom_site_type_symbol
_atom_site_fract_x
_atom_site_fract_y
_atom_site_fract_z
_atom_site_U_iso_or_equiv
_atom_site_adp_type
_atom_site_occupancy
_atom_site_site_symmetry_order
_atom_site_calc_flag
_atom_site_refinement_flags_posn
_atom_site_refinement_flags_adp
N5 N 0.8890(7) -0.01494(16) 0.8077(4) 0.0655(9) Uani 1 1 d . .
C40 C 0.9790(7) 0.08532(19) 0.9371(5) 0.0617(10) Uani 1 1 d . .
H40 H 1.0340 0.1076 1.0259 0.074 Uiso 1 1 calc R U
C39 C 0.9113(9) 0.1178(2) 0.8090(6) 0.0723(12) Uani 1 1 d . .
H39 H 0.9194 0.1623 0.8095 0.087 Uiso 1 1 calc R U
C41 C 0.9645(6) 0.01907(18) 0.9327(4) 0.0497(8) Uani 1 1 d . .
C43 C 0.8244(9) 0.0181(2) 0.6858(5) 0.0740(13) Uani 1 1 d . .
H43 H 0.7707 -0.0049 0.5982 0.089 Uiso 1 1 calc R U
C49 C 0.8314(8) 0.0833(2) 0.6804(5) 0.0734(13) Uani 1 1 d . .
H49 H 0.7832 0.1037 0.5915 0.088 Uiso 1 1 calc R U
N1 N 0.5571(5) 0.04999(13) 0.0971(3) 0.0456(7) Uani 1 1 d . .
C1 C 0.4574(8) 0.12982(19) -0.0912(5) 0.0685(12) Uani 1 1 d . .
H1A H 0.5065 0.1573 -0.0073 0.103 Uiso 1 1 calc R U
H1B H 0.3006 0.1389 -0.1823 0.103 Uiso 1 1 calc R U
H1C H 0.5511 0.1371 -0.1139 0.103 Uiso 1 1 calc R U
C2 C 0.4790(6) 0.06136(16) -0.0444(4) 0.0452(8) Uani 1 1 d . .
C3 C 0.5795(6) -0.01070(16) 0.1439(4) 0.0446(8) Uani 1 1 d . .
C4 C 0.6679(8) -0.0210(2) 0.3037(4) 0.0656(11) Uani 1 1 d . .
H4A H 0.6984 0.0197 0.3530 0.098 Uiso 1 1 calc R U
H4B H 0.8065 -0.0456 0.3649 0.098 Uiso 1 1 calc R U
H4C H 0.5555 -0.0437 0.2957 0.098 Uiso 1 1 calc R U
Cl1 Cl -0.14778(17) 0.24367(5) 0.53614(13) 0.0626(4) Uani 1 1 d . .
O1 O 0.3050(5) 0.28427(13) 0.6854(3) 0.0635(8) Uani 1 1 d . .
H1 H 0.4232 0.2998 0.7144 0.095 Uiso 1 1 calc R U
O2 O -0.3014(4) 0.14750(12) 0.3028(3) 0.0573(7) Uani 1 1 d . .
H2 H -0.3326 0.1170 0.2469 0.086 Uiso 1 1 calc R U
C33 C 0.0105(5) 0.21410(14) 0.4963(4) 0.0406(7) Uani 1 1 d . .
C34 C -0.0837(6) 0.16744(15) 0.3818(4) 0.0434(8) Uani 1 1 d . .
C35 C 0.0453(7) 0.14386(17) 0.3502(4) 0.0524(9) Uani 1 1 d . .
H35 H -0.0155 0.1130 0.2734 0.063 Uiso 1 1 calc R U
C36 C 0.2615(8) 0.1666(2) 0.4333(5) 0.0618(10) Uani 1 1 d . .
H36 H 0.3476 0.1502 0.4131 0.074 Uiso 1 1 calc R U
C37 C 0.3562(7) 0.2131(2) 0.5466(5) 0.0586(10) Uani 1 1 d . .
H37 H 0.5035 0.2280 0.6011 0.070 Uiso 1 1 calc R U
C38 C 0.2288(6) 0.23746(15) 0.5783(4) 0.0463(8) Uani 1 1 d . .

loop_
_atom_site_aniso_label
_atom_site_aniso_U_11
_atom_site_aniso_U_22
_atom_site_aniso_U_33
_atom_site_aniso_U_23
_atom_site_aniso_U_13
_atom_site_aniso_U_12
N5 0.084(3) 0.056(2) 0.056(2) -0.0065(14) 0.048(2) 0.0029(16)
C40 0.066(3) 0.053(2) 0.061(2) -0.0042(17) 0.041(2) 0.0038(17)
C39 0.083(3) 0.053(2) 0.078(3) 0.009(2) 0.053(3) 0.010(2)
C41 0.050(2) 0.052(2) 0.050(2) -0.0046(14) 0.0355(18) 0.0004(15)
C43 0.093(3) 0.079(3) 0.053(2) 0.001(2) 0.050(3) 0.010(2)
C49 0.083(3) 0.080(3) 0.061(3) 0.013(2) 0.050(3) 0.013(2)
N1 0.0472(17) 0.0428(15) 0.0371(15) -0.0075(11) 0.0249(13) -0.0060(11)
C1 0.080(3) 0.045(2) 0.067(3) 0.0031(18) 0.045(2) -0.0058(19)
C2 0.0434(18) 0.0422(18) 0.0424(18) -0.0031(13) 0.0262(15) -0.0042(13)
C3 0.0400(17) 0.0517(19) 0.0341(16) -0.0017(13) 0.0221(14) -0.0030(13)
C4 0.079(3) 0.073(3) 0.041(2) -0.0014(17) 0.040(2) -0.008(2)
Cl1 0.0557(6) 0.0596(6) 0.0772(7) -0.0226(4) 0.0469(6) -0.0042(4)
O1 0.0547(17) 0.0561(17) 0.0675(18) -0.0205(12) 0.0367(15) -0.0142(12)
O2 0.0473(15) 0.0523(16) 0.0579(17) -0.0169(11) 0.0301(13) -0.0027(11)
C33 0.0407(17) 0.0361(16) 0.0398(17) 0.0031(12) 0.0253(14) 0.0057(12)
C34 0.0457(19) 0.0384(17) 0.0379(17) 0.0054(12) 0.0252(15) 0.0094(13)
C35 0.056(2) 0.055(2) 0.045(2) -0.0044(15) 0.0339(18) 0.0046(16)
C36 0.065(3) 0.071(3) 0.068(3) 0.0045(19) 0.052(2) 0.0103(19)
C37 0.049(2) 0.065(3) 0.065(3) 0.0063(18) 0.040(2) 0.0022(17)
C38 0.048(2) 0.0378(17) 0.0453(18) 0.0019(13) 0.0285(16) 0.0008(13)

loop_
_atom_type_symbol
_atom_type_description
_atom_type_scat_dispersion_real
_atom_type_scat_dispersion_imag
_atom_type_scat_source
C C 0.0033 0.0016 'International Tables Vol C Tables 4.2.6.8 and 6.1.1.4'
H H 0.0000 0.0000 'International Tables Vol C Tables 4.2.6.8 and 6.1.1.4'
N N 0.0061 0.0033 'International Tables Vol C Tables 4.2.6.8 and 6.1.1.4'
O O 0.0106 0.0060 'International Tables Vol C Tables 4.2.6.8 and 6.1.1.4'
Cl Cl 0.1484 0.1585 'International Tables Vol C Tables 4.2.6.8 and 6.1.1.4'

loop_
_geom_angle_atom_site_label_1
_geom_angle_atom_site_label_2
_geom_angle_atom_site_label_3
_geom_angle
_geom_angle_site_symmetry_1
_geom_angle_site_symmetry_3
C43 N5 C41 116.8(4) . .
C41 C40 C39 119.4(4) . .
C41 C40 H40 120.3 . .
C39 C40 H40 120.3 . .
C49 C39 C40 118.6(4) . .
C49 C39 H39 120.7 . .
C40 C39 H39 120.7 . .
N5 C41 C40 122.2(3) . .
N5 C41 C41 115.6(4) . 3_757
C40 C41 C41 122.2(4) . 3_757
N5 C43 C49 124.6(4) . .
N5 C43 H43 117.7 . .
C49 C43 H43 117.7 . .
C39 C49 C43 118.5(4) . .
C39 C49 H49 120.8 . .
C43 C49 H49 120.8 . .
C3 N1 C2 119.6(3) . .
C2 C1 H1A 109.5 . .
C2 C1 H1B 109.5 . .
H1A C1 H1B 109.5 . .
C2 C1 H1C 109.5 . .
H1A C1 H1C 109.5 . .
H1B C1 H1C 109.5 . .
N1 C2 C3 120.5(3) . 3_655
N1 C2 C1 117.6(3) . .
C3 C2 C1 121.9(3) 3_655 .
N1 C3 C2 120.0(3) . 3_655
N1 C3 C4 117.6(3) . .
C2 C3 C4 122.5(3) 3_655 .
C3 C4 H4A 109.5 . .
C3 C4 H4B 109.5 . .
H4A C4 H4B 109.5 . .
C3 C4 H4C 109.5 . .
H4A C4 H4C 109.5 . .
H4B C4 H4C 109.5 . .
C38 O1 H1 109.5 . .
C34 O2 H2 109.5 . .
C34 C33 C38 121.0(3) . .
C34 C33 Cl1 119.6(3) . .
C38 C33 Cl1 119.4(3) . .
O2 C34 C33 118.1(3) . .
O2 C34 C35 122.7(3) . .
C33 C34 C35 119.2(3) . .
C36 C35 C34 119.3(3) . .
C36 C35 H35 120.3 . .
C34 C35 H35 120.3 . .
C35 C36 C37 122.0(4) . .
C35 C36 H36 119.0 . .
C37 C36 H36 119.0 . .
C38 C37 C36 119.3(4) . .
C38 C37 H37 120.3 . .
C36 C37 H37 120.3 . .
O1 C38 C37 123.8(3) . .
O1 C38 C33 117.1(3) . .
C37 C38 C33 119.2(3) . .

loop_
_geom_bond_atom_site_label_1
_geom_bond_atom_site_label_2
_geom_bond_distance
_geom_bond_site_symmetry_2
N5 C43 1.330(5) .
N5 C41 1.343(5) .
C40 C41 1.387(6) .
C40 C39 1.376(6) .
C40 H40 0.9300 .
C39 C49 1.372(7) .
C39 H39 0.9300 .
C41 C41 1.489(7) 3_757
C43 C49 1.366(7) .
C43 H43 0.9300 .
C49 H49 0.9300 .
N1 C3 1.344(4) .
N1 C2 1.333(4) .
C1 C2 1.498(5) .
C1 H1A 0.9600 .
C1 H1B 0.9600 .
C1 H1C 0.9600 .
C2 C3 1.397(5) 3_655
C3 C2 1.397(5) 3_655
C3 C4 1.496(5) .
C4 H4A 0.9600 .
C4 H4B 0.9600 .
C4 H4C 0.9600 .
Cl1 C33 1.729(3) .
O1 C38 1.362(4) .
O1 H1 0.8200 .
O2 C34 1.364(4) .
O2 H2 0.8200 .
C33 C34 1.392(4) .
C33 C38 1.385(5) .
C34 C35 1.397(5) .
C35 C36 1.364(6) .
C35 H35 0.9300 .
C36 C37 1.381(6) .
C36 H36 0.9300 .
C37 C38 1.393(5) .
C37 H37 0.9300 .

loop_
_geom_hbond_atom_site_label_D
_geom_hbond_atom_site_label_H
_geom_hbond_atom_site_label_A
_geom_hbond_distance_DH
_geom_hbond_distance_HA
_geom_hbond_distance_DA
_geom_hbond_angle_DHA
_geom_hbond_site_symmetry_A
C40 H40 O1 0.93 2.79 3.512(5) 135.6 4_666
C1 H1A O2 0.96 2.82 3.603(6) 139.0 1_655
C4 H4A O2 0.96 2.73 3.529(6) 140.6 1_655
O1 H1 Cl1 0.82 3.03 3.442(4) 113.9 4_666
O1 H1 O2 0.82 2.00 2.811(4) 167.9 4_666
O2 H2 N1 0.82 1.92 2.740(4) 172.9 1_455
C40 H40 O1 0.93 2.79 3.512(5) 135.6 4_666
C1 H1A O2 0.96 2.82 3.603(6) 139.0 1_655
C4 H4A O2 0.96 2.73 3.529(6) 140.6 1_655
O1 H1 Cl1 0.82 3.03 3.442(4) 113.9 4_666
O1 H1 O2 0.82 2.00 2.811(4) 167.9 4_666
O2 H2 N1 0.82 1.92 2.740(4) 172.9 1_455

loop_
_geom_torsion_atom_site_label_1
_geom_torsion_atom_site_label_2
_geom_torsion_atom_site_label_3
_geom_torsion_atom_site_label_4
_geom_torsion
_geom_torsion_site_symmetry_4
C41 C40 C39 C49 -0.1(7) .
C43 N5 C41 C40 -1.1(6) .
C43 N5 C41 C41 180.0(4) 3_757
C39 C40 C41 N5 0.9(6) .
C39 C40 C41 C41 179.8(4) 3_757
C41 N5 C43 C49 0.5(7) .
C40 C39 C49 C43 -0.5(7) .
N5 C43 C49 C39 0.3(8) .
C3 N1 C2 C3 0.0(6) 3_655
C3 N1 C2 C1 -179.9(3) .
C2 N1 C3 C2 0.0(6) 3_655
C2 N1 C3 C4 180.0(3) .
C38 C33 C34 O2 -178.6(3) .
Cl1 C33 C34 O2 1.1(4) .
C38 C33 C34 C35 0.2(5) .
Cl1 C33 C34 C35 179.9(3) .
O2 C34 C35 C36 179.4(3) .
C33 C34 C35 C36 0.7(5) .
C34 C35 C36 C37 -1.0(6) .
C35 C36 C37 C38 0.5(6) .
C36 C37 C38 O1 -178.6(4) .
C36 C37 C38 C33 0.4(5) .
C34 C33 C38 O1 178.3(3) .
Cl1 C33 C38 O1 -1.4(4) .
C34 C33 C38 C37 -0.8(5) .
Cl1 C33 C38 C37 179.5(3) .
